data_2200101
loop_
_publ_author_name
'Topcu, Yildiray'
'Andac, Omer'
'Yilmaz, Veysel T.'
'Harrison, William T. A.'

_publ_section_title
;
 Bis(triethanolamine-<i>N</i>,<i>O</i>,<i>O</i>')nickel(II)
 bis(saccharinate)
;
_journal_issue 2
_journal_name_full 'Acta Crystallographica Section E'
_journal_page_first m82
_journal_page_last m84
_journal_paper_doi 10.1107/S1600536801001878
_journal_volume 57
_journal_year 2001
_chemical_formula_iupac '[Ni (C6 H15 N O3)2] (C7 H4 N O3 S)2'
_chemical_formula_moiety 'C12 H30 N2 O6 Ni 2+, 2C7 H4 N1 O3 S1 1-'
_chemical_formula_sum 'C26 H38 N4 Ni O12 S2'
_chemical_formula_weight 721.43
_chemical_name_systematic
;
Bis(triethanolamine-N,O,O')nickel(II) bis(saccharinate)
;
_space_group_IT_number 14
_symmetry_cell_setting monoclinic
_symmetry_space_group_name_Hall '-P 2ybc'
_symmetry_space_group_name_H-M 'P 1 21/c 1'
_audit_creation_method SHELXL-97
_cell_angle_alpha 90.00
_cell_angle_beta 97.7320(10)
_cell_angle_gamma 90.00
_cell_formula_units_Z 2
_cell_length_a 7.3714(4)
_cell_length_b 12.9097(8)
_cell_length_c 15.7403(9)
_cell_measurement_reflns_used 3145
_cell_measurement_temperature 295(2)
_cell_measurement_theta_max 27.46
_cell_measurement_theta_min 2.61
_cell_volume 1484.27(15)
_computing_cell_refinement 'SAINT (Bruker, 1999)'
_computing_data_collection 'SMART (Bruker, 1999)'
_computing_data_reduction SAINT
_computing_molecular_graphics 'ORTEP-3 (Farrugia, 1997)'
_computing_publication_material SHELXL97
_computing_structure_refinement 'SHELXL97 (Sheldrick, 1997)'
_computing_structure_solution 'SHELXS97 (Sheldrick, 1990)'
_diffrn_ambient_temperature 295(2)
_diffrn_measured_fraction_theta_full .994
_diffrn_measured_fraction_theta_max .994
_diffrn_measurement_device_type 'Bruker SMART 1000 CCD area-detector'
_diffrn_measurement_method \w
_diffrn_radiation_monochromator graphite
_diffrn_radiation_source 'fine-focus sealed tube'
_diffrn_radiation_type MoK\a
_diffrn_radiation_wavelength .71069
_diffrn_reflns_av_R_equivalents .0480
_diffrn_reflns_av_sigmaI/netI .0502
_diffrn_reflns_limit_h_max 9
_diffrn_reflns_limit_h_min -6
_diffrn_reflns_limit_k_max 16
_diffrn_reflns_limit_k_min -16
_diffrn_reflns_limit_l_max 20
_diffrn_reflns_limit_l_min -15
_diffrn_reflns_number 9255
_diffrn_reflns_theta_full 27.57
_diffrn_reflns_theta_max 27.57
_diffrn_reflns_theta_min 2.05
_diffrn_standards_decay_% 0
_diffrn_standards_interval_count none
_diffrn_standards_interval_time none
_diffrn_standards_number none
_exptl_absorpt_coefficient_mu .866
_exptl_absorpt_correction_T_max .909
_exptl_absorpt_correction_T_min .759
_exptl_absorpt_correction_type multi-scan
_exptl_absorpt_process_details '(SADABS; Bruker, 1999)'
_exptl_crystal_colour 'pale blue'
_exptl_crystal_density_diffrn 1.614
_exptl_crystal_density_meas ?
_exptl_crystal_density_method 'not measured'
_exptl_crystal_description diamond
_exptl_crystal_F_000 756
_exptl_crystal_size_max .31
_exptl_crystal_size_mid .30
_exptl_crystal_size_min .11
_refine_diff_density_max 1.478
_refine_diff_density_min -.424
_refine_ls_extinction_method none
_refine_ls_goodness_of_fit_ref .990
_refine_ls_hydrogen_treatment mixed
_refine_ls_matrix_type full
_refine_ls_number_parameters 214
_refine_ls_number_reflns 3417
_refine_ls_number_restraints 0
_refine_ls_restrained_S_all .990
_refine_ls_R_factor_all .0763
_refine_ls_R_factor_gt .0483
_refine_ls_shift/su_max .000
_refine_ls_shift/su_mean .000
_refine_ls_structure_factor_coef Fsqd
_refine_ls_weighting_details 'calc w = 1/[\s^2^(Fo^2^)+(0.0907P)^2^] where P = (Fo^2^+2Fc^2^)/3'
_refine_ls_weighting_scheme calc
_refine_ls_wR_factor_ref .1427
_reflns_number_gt 2396
_reflns_number_total 3417
_reflns_threshold_expression I>2\s(I)
_cod_data_source_file bt6011.cif
_cod_data_source_block oa_13
_cod_depositor_comments
;
The following automatic conversions were performed:
'_symmetry_cell_setting' value 'Monoclinic' changed to 'monoclinic'
according to '/home/saulius/struct/CIF-dictionaries/cif_core.dic'
dictionary named 'cif_core.dic' version 2.4.1 from 2010-06-29.

Automatic conversion script
Id: cif_fix_enum 1527 2010-12-29 10:47:43Z saulius 

The following automatic conversions were performed:

'_symmetry_cell_setting' value 'Monoclinic' changed to 'monoclinic'
according to /home/saulius/struct/CIF-dictionaries/cif_core.dic
dictionary named 'cif_core.dic' version 2.4.1 from 2010-06-29.

Automatic conversion script
Id: cif_fix_values 1715 2011-07-08 13:25:40Z adriana 

The following automatic conversions were performed:

'_exptl_crystal_density_meas' value 'not measured' was changed to '?'
- the value is perceived as not measured.

Automatic conversion script
Id: cif_fix_values 3008 2015-01-20 13:52:24Z robertas 
;
_cod_original_sg_symbol_H-M 'P 21/c'
_cod_database_code 2200101

loop_
_symmetry_equiv_pos_as_xyz
'x, y, z'
'x, -y+1/2, z+1/2'
'-x, -y, -z'
'-x, y-1/2, -z-1/2'

loop_
_atom_site_label
_atom_site_fract_x
_atom_site_fract_y
_atom_site_fract_z
_atom_site_U_iso_or_equiv
_atom_site_adp_type
_atom_site_calc_flag
_atom_site_refinement_flags
_atom_site_occupancy
_atom_site_disorder_assembly
_atom_site_disorder_group
_atom_site_type_symbol
Ni1 .0000 .0000 .0000 .02164(17) Uani d S 1 . . Ni
O1 .2583(3) .06729(17) .02138(14) .0287(5) Uani d . 1 . . O
H1O .260(5) .118(3) .050(3) .043 Uiso d . 1 . . H
O2 -.1202(3) .14080(16) -.04012(13) .0282(5) Uani d . 1 . . O
H2O -.054(6) .194(3) -.037(3) .042 Uiso d . 1 . . H
O3 -.0379(5) -.0656(2) -.32004(17) .0604(9) Uani d . 1 . . O
H3O -.054(8) -.104(5) -.358(4) .091 Uiso d . 1 . . H
N1 .0601(3) -.00554(18) -.12713(16) .0252(5) Uani d . 1 . . N
C1 .2644(4) -.0018(2) -.1185(2) .0308(7) Uani d . 1 . . C
H1A .3028 .0118 -.1740 .040 Uiso calc R 1 . . H
H1B .3146 -.0681 -.0981 .040 Uiso calc R 1 . . H
C2 .3357(5) .0816(2) -.0567(2) .0327(7) Uani d . 1 . . C
H2A .4682 .0779 -.0453 .043 Uiso calc R 1 . . H
H2B .3020 .1491 -.0810 .043 Uiso calc R 1 . . H
C3 -.0231(4) .0880(2) -.1734(2) .0294(7) Uani d . 1 . . C
H3A .0690 .1416 -.1736 .038 Uiso calc R 1 . . H
H3B -.0671 .0701 -.2325 .038 Uiso calc R 1 . . H
C4 -.1789(4) .1280(2) -.1306(2) .0301(7) Uani d . 1 . . C
H4A -.2204 .1939 -.1557 .039 Uiso calc R 1 . . H
H4B -.2803 .0796 -.1394 .039 Uiso calc R 1 . . H
C5 -.0099(5) -.1031(2) -.1692(2) .0316(7) Uani d . 1 . . C
H5A -.1426 -.1003 -.1759 .041 Uiso calc R 1 . . H
H5B .0274 -.1596 -.1300 .041 Uiso calc R 1 . . H
C6 .0457(5) -.1311(3) -.2552(2) .0375(8) Uani d . 1 . . C
H6A .1777 -.1258 -.2523 .049 Uiso calc R 1 . . H
H6B .0111 -.2023 -.2689 .049 Uiso calc R 1 . . H
S1 .43268(12) -.68961(6) .16452(5) .0346(2) Uani d . 1 . . S
N2 .2933(4) -.7401(2) .08711(17) .0324(6) Uani d . 1 . . N
O4 .1017(3) -.68877(17) -.03074(15) .0357(5) Uani d . 1 . . O
O5 .6153(4) -.7266(2) .1625(2) .0551(7) Uani d . 1 . . O
O6 .3630(4) -.7003(2) .24461(16) .0509(7) Uani d . 1 . . O
C7 .2182(4) -.6684(2) .0321(2) .0278(6) Uani d . 1 . . C
C8 .2873(4) -.5606(2) .05373(19) .0261(6) Uani d . 1 . . C
C9 .2471(5) -.4701(2) .0091(2) .0318(7) Uani d . 1 . . C
H9 .1650 -.4690 -.0412 .038 Uiso calc R 1 . . H
C10 .3343(5) -.3803(2) .0421(2) .0359(8) Uani d . 1 . . C
H10 .3096 -.3179 .0133 .043 Uiso calc R 1 . . H
C11 .4565(5) -.3818(3) .1167(2) .0412(8) Uani d . 1 . . C
H11 .5128 -.3205 .1372 .049 Uiso calc R 1 . . H
C12 .4964(5) -.4729(3) .1615(2) .0378(8) Uani d . 1 . . C
H12 .5780 -.4746 .2119 .045 Uiso calc R 1 . . H
C13 .4100(4) -.5607(2) .1279(2) .0289(6) Uani d . 1 . . C

loop_
_atom_site_aniso_label
_atom_site_aniso_U_11
_atom_site_aniso_U_22
_atom_site_aniso_U_33
_atom_site_aniso_U_12
_atom_site_aniso_U_13
_atom_site_aniso_U_23
Ni1 .0230(3) .0195(3) .0221(3) .0003(2) .00176(19) .0002(2)
O1 .0297(12) .0248(10) .0312(12) -.0023(9) .0021(9) -.0026(9)
O2 .0311(12) .0244(10) .0282(11) .0016(9) .0009(9) -.0013(8)
O3 .094(2) .0549(18) .0283(14) .0245(17) -.0062(15) -.0072(12)
N1 .0272(13) .0220(11) .0263(12) .0005(10) .0029(10) .0010(10)
C1 .0282(16) .0330(15) .0327(16) .0042(13) .0098(13) .0009(13)
C2 .0294(17) .0323(16) .0367(18) -.0041(13) .0054(14) .0011(14)
C3 .0347(18) .0255(14) .0268(16) .0017(12) .0003(13) .0048(12)
C4 .0330(17) .0284(15) .0272(16) .0033(13) -.0019(13) .0036(12)
C5 .041(2) .0249(14) .0283(16) -.0027(13) .0045(14) -.0026(12)
C6 .044(2) .0352(17) .0324(18) .0066(15) .0023(15) -.0069(14)
S1 .0393(5) .0311(4) .0305(4) .0033(3) -.0059(3) .0018(3)
N2 .0376(16) .0263(13) .0309(14) -.0022(11) -.0049(12) .0012(11)
O4 .0380(13) .0305(11) .0341(12) -.0044(10) -.0112(10) .0008(9)
O5 .0410(16) .0540(16) .0648(19) .0153(13) -.0126(14) .0007(14)
O6 .070(2) .0502(16) .0307(14) -.0002(14) .0004(13) .0073(11)
C7 .0281(16) .0252(14) .0296(16) -.0017(12) .0021(13) -.0012(12)
C8 .0247(15) .0255(14) .0273(15) .0005(12) .0005(12) -.0017(12)
C9 .0317(18) .0278(14) .0358(18) .0017(12) .0034(14) .0010(13)
C10 .0372(19) .0250(15) .047(2) .0008(13) .0109(16) .0001(14)
C11 .042(2) .0305(16) .052(2) -.0096(15) .0120(17) -.0125(15)
C12 .0338(19) .0427(18) .0353(18) -.0068(14) -.0015(15) -.0089(14)
C13 .0277(16) .0309(15) .0274(15) -.0002(13) .0017(12) -.0015(12)

loop_
_atom_type_symbol
_atom_type_description
_atom_type_scat_dispersion_real
_atom_type_scat_dispersion_imag
_atom_type_scat_source
C C .0033 .0016 'International Tables Vol C Tables 4.2.6.8 and 6.1.1.4'
H H .0000 .0000 'International Tables Vol C Tables 4.2.6.8 and 6.1.1.4'
Ni Ni .3393 1.1124 'International Tables Vol C Tables 4.2.6.8 and 6.1.1.4'
O O .0106 .0060 'International Tables Vol C Tables 4.2.6.8 and 6.1.1.4'
N N .0061 .0033 'International Tables Vol C Tables 4.2.6.8 and 6.1.1.4'
S S .1246 .1234 'International Tables Vol C Tables 4.2.6.8 and 6.1.1.4'

loop_
_geom_angle_atom_site_label_1
_geom_angle_atom_site_label_2
_geom_angle_atom_site_label_3
_geom_angle_site_symmetry_1
_geom_angle_site_symmetry_3
_geom_angle
_geom_angle_publ_flag
O1 Ni1 O1 . 3 180.00(17) ?
O1 Ni1 O2 . 3 88.44(9) yes
O1 Ni1 O2 3 3 91.56(9) yes
O1 Ni1 O2 . . 91.56(9) ?
O1 Ni1 O2 3 . 88.44(9) ?
O2 Ni1 O2 3 . 180.00(12) ?
O1 Ni1 N1 . . 82.12(9) yes
O1 Ni1 N1 3 . 97.88(9) yes
O2 Ni1 N1 3 . 97.07(9) yes
O2 Ni1 N1 . . 82.93(9) yes
O1 Ni1 N1 . 3 97.88(9) ?
O1 Ni1 N1 3 3 82.12(9) ?
O2 Ni1 N1 3 3 82.93(9) ?
O2 Ni1 N1 . 3 97.07(9) ?
N1 Ni1 N1 . 3 180.00(18) ?
C2 O1 Ni1 . . 112.09(18) ?
C4 O2 Ni1 . . 104.97(16) ?
C5 N1 C1 . . 110.8(2) ?
C5 N1 C3 . . 111.9(2) ?
C1 N1 C3 . . 111.1(2) ?
C5 N1 Ni1 . . 110.33(18) ?
C1 N1 Ni1 . . 104.48(18) ?
C3 N1 Ni1 . . 108.03(18) ?
N1 C1 C2 . . 110.1(2) ?
O1 C2 C1 . . 108.6(2) ?
C4 C3 N1 . . 110.3(2) ?
O2 C4 C3 . . 109.7(2) ?
N1 C5 C6 . . 118.9(3) ?
O3 C6 C5 . . 111.2(3) ?
O6 S1 O5 . . 115.92(18) ?
O6 S1 N2 . . 110.93(16) ?
O5 S1 N2 . . 110.55(17) ?
O6 S1 C13 . . 110.51(15) ?
O5 S1 C13 . . 110.84(17) ?
N2 S1 C13 . . 96.40(14) ?
C7 N2 S1 . . 111.9(2) ?
O4 C7 N2 . . 123.3(3) ?
O4 C7 C8 . . 123.3(3) ?
N2 C7 C8 . . 113.4(3) ?
C9 C8 C13 . . 120.4(3) ?
C9 C8 C7 . . 128.8(3) ?
C13 C8 C7 . . 110.7(3) ?
C8 C9 C10 . . 117.4(3) ?
C11 C10 C9 . . 121.4(3) ?
C10 C11 C12 . . 121.0(3) ?
C13 C12 C11 . . 116.9(3) ?
C12 C13 C8 . . 122.9(3) ?
C12 C13 S1 . . 129.5(3) ?
C8 C13 S1 . . 107.5(2) ?

loop_
_geom_bond_atom_site_label_1
_geom_bond_atom_site_label_2
_geom_bond_site_symmetry_2
_geom_bond_distance
_geom_bond_publ_flag
Ni1 O1 . 2.078(2) yes
Ni1 O1 3 2.078(2) ?
Ni1 O2 3 2.082(2) ?
Ni1 O2 . 2.082(2) yes
Ni1 N1 . 2.108(2) yes
Ni1 N1 3 2.108(2) ?
O1 C2 . 1.435(4) yes
O2 C4 . 1.442(4) yes
O3 C6 . 1.403(4) yes
N1 C5 . 1.483(4) yes
N1 C1 . 1.495(4) yes
N1 C3 . 1.499(4) yes
C1 C2 . 1.497(4) yes
C3 C4 . 1.499(4) yes
C5 C6 . 1.510(4) yes
S1 O6 . 1.430(3) yes
S1 O5 . 1.433(3) yes
S1 N2 . 1.621(3) yes
S1 C13 . 1.761(3) yes
N2 C7 . 1.336(4) yes
O4 C7 . 1.248(4) yes
C7 C8 . 1.506(4) yes
C8 C9 . 1.375(4) yes
C8 C13 . 1.377(4) yes
C9 C10 . 1.392(5) yes
C10 C11 . 1.381(5) yes
C11 C12 . 1.382(5) yes
C12 C13 . 1.371(4) yes

loop_
_geom_hbond_atom_site_label_D
_geom_hbond_atom_site_label_H
_geom_hbond_atom_site_label_A
_geom_hbond_site_symmetry_A
_geom_hbond_distance_DH
_geom_hbond_distance_HA
_geom_hbond_distance_DA
_geom_hbond_angle_DHA
O1 H1O N2 1_565 .79(4) 1.93(4) 2.692(3) 161(4)
O2 H2O O4 1_565 .84(4) 1.89(4) 2.734(3) 178(4)
O3 H3O O4 4_565 .77(6) 2.06(6) 2.823(3) 173(6)
C9 H9 O3 4 .93 2.58 3.394(4) 146.5
C11 H11 O6 4_666 .93 2.50 3.352(4) 152.5

loop_
_geom_torsion_atom_site_label_1
_geom_torsion_atom_site_label_2
_geom_torsion_atom_site_label_3
_geom_torsion_atom_site_label_4
_geom_torsion_site_symmetry_1
_geom_torsion
O2 Ni1 O1 C2 3 101.22(19)
O2 Ni1 O1 C2 . -78.78(19)
N1 Ni1 O1 C2 . 3.86(19)
N1 Ni1 O1 C2 3 -176.14(19)
O1 Ni1 O2 C4 . 111.10(19)
O1 Ni1 O2 C4 3 -68.90(19)
N1 Ni1 O2 C4 . 29.24(19)
N1 Ni1 O2 C4 3 -150.76(19)
O1 Ni1 N1 C5 . 141.9(2)
O1 Ni1 N1 C5 3 -38.1(2)
O2 Ni1 N1 C5 3 54.5(2)
O2 Ni1 N1 C5 . -125.5(2)
O1 Ni1 N1 C1 . 22.84(17)
O1 Ni1 N1 C1 3 -157.16(17)
O2 Ni1 N1 C1 3 -64.59(18)
O2 Ni1 N1 C1 . 115.41(18)
O1 Ni1 N1 C3 . -95.51(19)
O1 Ni1 N1 C3 3 84.49(19)
O2 Ni1 N1 C3 3 177.06(18)
O2 Ni1 N1 C3 . -2.94(18)
C5 N1 C1 C2 . -165.2(3)
C3 N1 C1 C2 . 69.8(3)
Ni1 N1 C1 C2 . -46.5(3)
Ni1 O1 C2 C1 . -30.2(3)
N1 C1 C2 O1 . 52.1(3)
C5 N1 C3 C4 . 98.0(3)
C1 N1 C3 C4 . -137.6(3)
Ni1 N1 C3 C4 . -23.6(3)
Ni1 O2 C4 C3 . -51.1(3)
N1 C3 C4 O2 . 51.2(3)
C1 N1 C5 C6 . -54.7(4)
C3 N1 C5 C6 . 69.8(4)
Ni1 N1 C5 C6 . -169.9(2)
N1 C5 C6 O3 . -70.7(4)
O6 S1 N2 C7 . 113.0(3)
O5 S1 N2 C7 . -117.0(3)
C13 S1 N2 C7 . -1.9(3)
S1 N2 C7 O4 . -177.3(3)
S1 N2 C7 C8 . 2.4(4)
O4 C7 C8 C9 . -4.0(5)
N2 C7 C8 C9 . 176.3(3)
O4 C7 C8 C13 . 177.9(3)
N2 C7 C8 C13 . -1.8(4)
C13 C8 C9 C10 . -.3(5)
C7 C8 C9 C10 . -178.2(3)
C8 C9 C10 C11 . .1(5)
C9 C10 C11 C12 . -.1(6)
C10 C11 C12 C13 . .4(5)
C11 C12 C13 C8 . -.6(5)
C11 C12 C13 S1 . 177.5(3)
C9 C8 C13 C12 . .6(5)
C7 C8 C13 C12 . 178.9(3)
C9 C8 C13 S1 . -177.9(2)
C7 C8 C13 S1 . .4(3)
O6 S1 C13 C12 . 67.3(4)
O5 S1 C13 C12 . -62.6(4)
N2 S1 C13 C12 . -177.5(3)
O6 S1 C13 C8 . -114.4(2)
O5 S1 C13 C8 . 115.7(3)
N2 S1 C13 C8 . .8(3)
